data_2242635
loop_
_publ_author_name
'Yagi, Shiomi'
'Haraguchi, Tomoyuki'
'Akitsu, Takashiro'

_publ_section_title
;
 Crystal structure of
 (<i>E</i>)-3-[(2,6-dimethylphenyl)diazenyl]-7-methyl-1<i>H</i>-indazole
;
_journal_coeditor_code EB2011
_journal_issue 10
_journal_name_full 'Acta Crystallographica Section E'
_journal_page_first 1421
_journal_page_last 1423
_journal_paper_doi 10.1107/S2056989018012483
_journal_volume 74
_journal_year 2018
_chemical_formula_iupac 'C16 H16 N4'
_chemical_formula_moiety 'C16 H16 N4'
_chemical_formula_sum 'C16 H16 N4'
_chemical_formula_weight 264.33
_chemical_name_systematic
;
(<i>E</i>)-3-[(2,6-Dimethylphenyl)diazenyl]-7-methyl-1<i>H</i>-indazole
;
_space_group_crystal_system monoclinic
_space_group_IT_number 4
_space_group_name_Hall 'P 2yb'
_space_group_name_H-M_alt 'P 1 21 1'
_symmetry_space_group_name_Hall 'P 2yb'
_symmetry_space_group_name_H-M 'P 1 21 1'
_atom_sites_solution_hydrogens geom
_atom_sites_solution_primary direct
_atom_sites_solution_secondary difmap
_audit_creation_method 'APEX2 v2014.11-0'
_cell_angle_alpha 90
_cell_angle_beta 97.997(11)
_cell_angle_gamma 90
_cell_formula_units_Z 2
_cell_length_a 11.052(8)
_cell_length_b 4.565(4)
_cell_length_c 13.541(10)
_cell_measurement_reflns_used 1267
_cell_measurement_temperature 173
_cell_measurement_theta_max 25.9552
_cell_measurement_theta_min 2.5606
_cell_volume 676.5(9)
_computing_cell_refinement
;
SAINT (Bruker, 2014)
;
_computing_data_collection
;
APEX2 (Bruker, 2014)
;
_computing_data_reduction
;
SAINT (Bruker, 2014)
;
_computing_molecular_graphics
;
ORTEP-3 for Windows (Farrugia, 2012) and Mercury (Macrae <i>et al.</i>,
2006)
;
_computing_publication_material
;
SHELXTL (Sheldrick, 2008) and publCIF (Westrip, 2010)
;
_computing_structure_refinement
;
SHELXL2014 (Sheldrick, 2015b)
;
_computing_structure_solution
;
SHELXT (Sheldrick, 2015a)
;
_diffrn_ambient_temperature 173
_diffrn_detector_area_resol_mean 8.3333
_diffrn_measured_fraction_theta_full 0.966
_diffrn_measured_fraction_theta_max 0.966
_diffrn_measurement_device_type 'Bruker APEXII CCD'
_diffrn_measurement_method '\f and \w scans'
_diffrn_radiation_type MoK\a
_diffrn_radiation_wavelength 0.71073
_diffrn_reflns_av_R_equivalents 0.0533
_diffrn_reflns_limit_h_max 14
_diffrn_reflns_limit_h_min -11
_diffrn_reflns_limit_k_max 5
_diffrn_reflns_limit_k_min -5
_diffrn_reflns_limit_l_max 15
_diffrn_reflns_limit_l_min -17
_diffrn_reflns_number 3767
_diffrn_reflns_theta_full 27.74
_diffrn_reflns_theta_max 27.74
_diffrn_reflns_theta_min 1.52
_exptl_absorpt_coefficient_mu 0.081
_exptl_absorpt_correction_T_max 0.7456
_exptl_absorpt_correction_T_min 0.3234
_exptl_absorpt_correction_type multi-scan
_exptl_absorpt_process_details
;
(SADABS; Bruker, 2001)
;
_exptl_crystal_colour orange
_exptl_crystal_density_diffrn 1.297
_exptl_crystal_density_method 'not measured'
_exptl_crystal_description prism
_exptl_crystal_F_000 280
_exptl_crystal_size_max 0.300
_exptl_crystal_size_mid 0.115
_exptl_crystal_size_min 0.087
_refine_diff_density_max 0.281
_refine_diff_density_min -0.340
_refine_ls_abs_structure_details
;
Flack <i>x</i> determined using 636 quotients [(I+)-(I-)]/[(I+)+(I-)]
(Parsons <i>et al.</i>,  2013
;
_refine_ls_abs_structure_Flack -10.0(10)
_refine_ls_extinction_method none
_refine_ls_goodness_of_fit_ref 1.010
_refine_ls_hydrogen_treatment constr
_refine_ls_matrix_type full
_refine_ls_number_parameters 184
_refine_ls_number_reflns 2682
_refine_ls_number_restraints 1
_refine_ls_restrained_S_all 1.010
_refine_ls_R_factor_all 0.0863
_refine_ls_R_factor_gt 0.0674
_refine_ls_shift/su_max 0.000
_refine_ls_shift/su_mean 0.000
_refine_ls_structure_factor_coef Fsqd
_refine_ls_weighting_details 'w=1/[\s^2^(Fo^2^)+(0.0993P)^2^] where P=(Fo^2^+2Fc^2^)/3'
_refine_ls_weighting_scheme calc
_refine_ls_wR_factor_gt 0.1642
_refine_ls_wR_factor_ref 0.1795
_reflns_number_gt 2055
_reflns_number_total 2682
_reflns_threshold_expression 'I > 2\s(I)'
_cod_data_source_file eb2011sup1.cif
_cod_data_source_block global
_cod_database_code 2242635

loop_
_space_group_symop_operation_xyz
'x, y, z'
'-x, y+1/2, -z'

loop_
_atom_site_type_symbol
_atom_site_label
_atom_site_fract_x
_atom_site_fract_y
_atom_site_fract_z
_atom_site_U_iso_or_equiv
_atom_site_adp_type
_atom_site_calc_flag
_atom_site_occupancy
N N3 0.4743(3) 0.9544(8) 0.0970(2) 0.0333(8) Uani d 1
H H3n 0.4345 1.067 0.0507 0.04 Uiso calc 1
N N1 0.7288(3) 0.3286(8) 0.2528(2) 0.0334(8) Uani d 1
N N4 0.5704(3) 0.7839(8) 0.0832(2) 0.0334(8) Uani d 1
N N2 0.7017(3) 0.4534(8) 0.1693(2) 0.0342(8) Uani d 1
C C10 0.5295(3) 0.7301(9) 0.2424(3) 0.0302(9) Uani d 1
C C15 0.6037(3) 0.6474(9) 0.1687(3) 0.0298(8) Uani d 1
C C9 0.4468(3) 0.9302(9) 0.1914(3) 0.0318(9) Uani d 1
C C1 0.8281(3) 0.1267(9) 0.2607(3) 0.0327(9) Uani d 1
C C14 0.3515(3) 1.0650(10) 0.2343(3) 0.0371(10) Uani d 1
C C11 0.5210(3) 0.6599(10) 0.3412(3) 0.0374(10) Uani d 1
H H11 0.5759 0.5253 0.3774 0.045 Uiso calc 1
C C6 0.8553(3) 0.0120(9) 0.3576(3) 0.0359(10) Uani d 1
C C2 0.8945(3) 0.0392(10) 0.1838(3) 0.0374(10) Uani d 1
C C5 0.9517(4) -0.1836(10) 0.3778(3) 0.0432(10) Uani d 1
H H5 0.9722 -0.2586 0.4434 0.052 Uiso calc 1
C C13 0.3463(4) 0.9899(10) 0.3307(3) 0.0423(11) Uani d 1
H H13 0.2839 1.073 0.3634 0.051 Uiso calc 1
C C3 0.9897(4) -0.1594(11) 0.2094(4) 0.0450(11) Uani d 1
H H3 1.0367 -0.2205 0.1595 0.054 Uiso calc 1
C C8 0.7839(3) 0.0999(11) 0.4390(3) 0.0423(11) Uani d 1
H H8a 0.8096 -0.0192 0.4984 0.063 Uiso calc 1
H H8b 0.6966 0.0693 0.4167 0.063 Uiso calc 1
H H8c 0.7988 0.3073 0.455 0.063 Uiso calc 1
C C4 1.0178(4) -0.2699(11) 0.3043(4) 0.0503(12) Uani d 1
H H4 1.0829 -0.406 0.3189 0.06 Uiso calc 1
C C12 0.4300(4) 0.7932(11) 0.3843(3) 0.0470(12) Uani d 1
H H12 0.423 0.7523 0.4521 0.056 Uiso calc 1
C C7 0.8686(4) 0.1420(12) 0.0775(3) 0.0467(11) Uani d 1
H H7a 0.8869 0.3516 0.0744 0.07 Uiso calc 1
H H7b 0.7823 0.1085 0.0522 0.07 Uiso calc 1
H H7c 0.9198 0.0329 0.0367 0.07 Uiso calc 1
C C16 0.2633(4) 1.2688(12) 0.1738(4) 0.0497(12) Uani d 1
H H16a 0.1983 1.3235 0.2127 0.075 Uiso calc 1
H H16b 0.2275 1.1704 0.1123 0.075 Uiso calc 1
H H16c 0.3067 1.4453 0.1571 0.075 Uiso calc 1

loop_
_atom_site_aniso_label
_atom_site_aniso_U_11
_atom_site_aniso_U_22
_atom_site_aniso_U_33
_atom_site_aniso_U_12
_atom_site_aniso_U_13
_atom_site_aniso_U_23
N3 0.0304(16) 0.0403(19) 0.0275(16) 0.0049(15) -0.0023(12) 0.0025(15)
N1 0.0317(16) 0.036(2) 0.0316(17) -0.0040(15) 0.0026(12) 0.0015(16)
N4 0.0327(16) 0.0404(19) 0.0264(16) -0.0015(15) 0.0014(11) 0.0010(15)
N2 0.0321(16) 0.041(2) 0.0294(17) -0.0021(15) 0.0036(12) -0.0001(16)
C10 0.0258(17) 0.033(2) 0.0308(19) -0.0040(15) 0.0022(13) -0.0006(16)
C15 0.0321(18) 0.033(2) 0.0246(18) -0.0035(17) 0.0039(13) -0.0007(16)
C9 0.0298(18) 0.033(2) 0.032(2) -0.0044(16) 0.0030(14) -0.0029(18)
C1 0.0253(18) 0.033(2) 0.040(2) -0.0062(17) 0.0044(14) -0.0061(19)
C14 0.0299(19) 0.036(2) 0.046(2) -0.0031(17) 0.0067(16) -0.0062(19)
C11 0.038(2) 0.044(3) 0.030(2) -0.0034(19) 0.0046(15) 0.0007(19)
C6 0.0288(19) 0.038(2) 0.040(2) -0.0060(18) 0.0002(15) -0.0015(19)
C2 0.033(2) 0.039(2) 0.041(2) -0.0055(18) 0.0074(16) -0.0062(19)
C5 0.034(2) 0.045(3) 0.049(3) 0.002(2) -0.0040(17) -0.002(2)
C13 0.037(2) 0.045(3) 0.047(2) 0.002(2) 0.0119(18) -0.010(2)
C3 0.033(2) 0.048(3) 0.055(3) 0.0017(19) 0.0086(18) -0.010(2)
C8 0.034(2) 0.057(3) 0.034(2) -0.002(2) -0.0004(15) 0.002(2)
C4 0.036(2) 0.051(3) 0.063(3) 0.006(2) 0.0011(19) -0.002(2)
C12 0.054(3) 0.056(3) 0.034(2) -0.002(2) 0.0164(19) -0.002(2)
C7 0.043(2) 0.059(3) 0.040(2) 0.002(2) 0.0139(17) -0.005(2)
C16 0.039(2) 0.047(3) 0.063(3) 0.007(2) 0.0066(19) 0.002(3)

loop_
_atom_type_symbol
_atom_type_description
_atom_type_scat_dispersion_real
_atom_type_scat_dispersion_imag
_atom_type_scat_source
C C 0.0033 0.0016 'International Tables Vol C Tables 4.2.6.8 and 6.1.1.4'
H H 0.0000 0.0000 'International Tables Vol C Tables 4.2.6.8 and 6.1.1.4'
N N 0.0061 0.0033 'International Tables Vol C Tables 4.2.6.8 and 6.1.1.4'

loop_
_geom_angle_atom_site_label_1
_geom_angle_atom_site_label_2
_geom_angle_atom_site_label_3
_geom_angle
N4 N3 C9 111.5(3)
N4 N3 H3n 124.2
C9 N3 H3n 124.2
N2 N1 C1 116.2(3)
C15 N4 N3 106.2(3)
N1 N2 C15 112.1(3)
C11 C10 C9 119.8(4)
C11 C10 C15 137.1(4)
C9 C10 C15 103.1(3)
N4 C15 N2 115.1(3)
N4 C15 C10 111.8(3)
N2 C15 C10 133.1(4)
N3 C9 C10 107.5(3)
N3 C9 C14 129.0(4)
C10 C9 C14 123.5(4)
C6 C1 C2 121.1(4)
C6 C1 N1 111.9(3)
C2 C1 N1 127.0(4)
C13 C14 C9 114.8(4)
C13 C14 C16 124.6(4)
C9 C14 C16 120.6(4)
C12 C11 C10 117.2(4)
C12 C11 H11 121.4
C10 C11 H11 121.4
C5 C6 C1 118.8(4)
C5 C6 C8 119.8(4)
C1 C6 C8 121.4(4)
C3 C2 C1 116.8(4)
C3 C2 C7 118.5(3)
C1 C2 C7 124.6(4)
C4 C5 C6 120.9(4)
C4 C5 H5 119.5
C6 C5 H5 119.5
C14 C13 C12 122.8(4)
C14 C13 H13 118.6
C12 C13 H13 118.6
C4 C3 C2 122.4(4)
C4 C3 H3 118.8
C2 C3 H3 118.8
C6 C8 H8a 109.5
C6 C8 H8b 109.5
H8a C8 H8b 109.5
C6 C8 H8c 109.5
H8a C8 H8c 109.5
H8b C8 H8c 109.5
C5 C4 C3 119.9(4)
C5 C4 H4 120.0
C3 C4 H4 120.0
C11 C12 C13 121.8(4)
C11 C12 H12 119.1
C13 C12 H12 119.1
C2 C7 H7a 109.5
C2 C7 H7b 109.5
H7a C7 H7b 109.5
C2 C7 H7c 109.5
H7a C7 H7c 109.5
H7b C7 H7c 109.5
C14 C16 H16a 109.5
C14 C16 H16b 109.5
H16a C16 H16b 109.5
C14 C16 H16c 109.5
H16a C16 H16c 109.5
H16b C16 H16c 109.5

loop_
_geom_bond_atom_site_label_1
_geom_bond_atom_site_label_2
_geom_bond_distance
N3 N4 1.351(4)
N3 C9 1.359(5)
N3 H3n 0.88
N1 N2 1.265(4)
N1 C1 1.426(5)
N4 C15 1.322(5)
N2 C15 1.399(5)
C10 C11 1.391(5)
C10 C9 1.404(6)
C10 C15 1.428(5)
C9 C14 1.412(5)
C1 C6 1.406(6)
C1 C2 1.413(5)
C14 C13 1.358(6)
C14 C16 1.505(6)
C11 C12 1.374(6)
C11 H11 0.95
C6 C5 1.388(5)
C6 C8 1.496(6)
C2 C3 1.396(6)
C2 C7 1.503(6)
C5 C4 1.371(6)
C5 H5 0.95
C13 C12 1.415(6)
C13 H13 0.95
C3 C4 1.375(7)
C3 H3 0.95
C8 H8a 0.98
C8 H8b 0.98
C8 H8c 0.98
C4 H4 0.95
C12 H12 0.95
C7 H7a 0.98
C7 H7b 0.98
C7 H7c 0.98
C16 H16a 0.98
C16 H16b 0.98
C16 H16c 0.98

loop_
_geom_hbond_atom_site_label_D
_geom_hbond_atom_site_label_H
_geom_hbond_atom_site_label_A
_geom_hbond_site_symmetry_D
_geom_hbond_site_symmetry_H
_geom_hbond_site_symmetry_A
_geom_hbond_distance_DH
_geom_hbond_distance_HA
_geom_hbond_distance_DA
_geom_hbond_angle_DHA
N3 H3n N4 . . 2_655 0.88 2.06 2.851(5) 149.0
C16 H16c <i>Cg</i>1 1_545 1_545 . 0.98 2.844 3.544 129.03
C16 H16c <i>Cg</i>2 1_545 1_545 . 0.98 2.929 3.832 153.60

loop_
_geom_torsion_atom_site_label_1
_geom_torsion_atom_site_label_2
_geom_torsion_atom_site_label_3
_geom_torsion_atom_site_label_4
_geom_torsion
C9 N3 N4 C15 0.7(4)
C1 N1 N2 C15 -179.8(3)
N3 N4 C15 N2 178.8(3)
N3 N4 C15 C10 -0.7(4)
N1 N2 C15 N4 -179.6(3)
N1 N2 C15 C10 -0.2(6)
C11 C10 C15 N4 179.2(4)
C9 C10 C15 N4 0.5(4)
C11 C10 C15 N2 -0.2(8)
C9 C10 C15 N2 -178.9(4)
N4 N3 C9 C10 -0.4(4)
N4 N3 C9 C14 -178.1(4)
C11 C10 C9 N3 -179.0(4)
C15 C10 C9 N3 0.0(4)
C11 C10 C9 C14 -1.2(6)
C15 C10 C9 C14 177.8(4)
N2 N1 C1 C6 176.8(3)
N2 N1 C1 C2 -3.9(6)
N3 C9 C14 C13 178.3(4)
C10 C9 C14 C13 1.0(6)
N3 C9 C14 C16 -0.3(7)
C10 C9 C14 C16 -177.7(4)
C9 C10 C11 C12 0.1(6)
C15 C10 C11 C12 -178.5(5)
C2 C1 C6 C5 2.0(6)
N1 C1 C6 C5 -178.7(3)
C2 C1 C6 C8 -178.9(4)
N1 C1 C6 C8 0.4(5)
C6 C1 C2 C3 -1.6(6)
N1 C1 C2 C3 179.2(3)
C6 C1 C2 C7 177.6(4)
N1 C1 C2 C7 -1.6(7)
C1 C6 C5 C4 -1.6(6)
C8 C6 C5 C4 179.3(4)
C9 C14 C13 C12 0.3(6)
C16 C14 C13 C12 178.9(4)
C1 C2 C3 C4 0.8(7)
C7 C2 C3 C4 -178.5(4)
C6 C5 C4 C3 0.8(7)
C2 C3 C4 C5 -0.5(7)
C10 C11 C12 C13 1.2(6)
C14 C13 C12 C11 -1.4(7)
